data_1000194
loop_
_publ_author_name
'Nguyen, N'
'Calage, Y'
'Varret, F'
'Ferey, G'
'Caignaert, V'
'Hervieu, M'
'Raveau, B'

_publ_section_title
;
The oxygen defect Perovskite Ca~3~ Mn~1.35~ Fe~1.65~ O~8.02~: a highly
frustrated antiferromagnet
;
_journal_coden_ASTM JSSCBI
_journal_name_full 'Journal of Solid State Chemistry'
_journal_page_first 398
_journal_page_last 405
_journal_paper_doi 10.1016/0022-4596(84)90118-X
_journal_volume 53
_journal_year 1984
_chemical_formula_analytical 'Ca3 (Mn0.45 Fe0.55)3 O8.02'
_chemical_formula_structural 'Ca3 Mn3 O8.02'
_chemical_formula_sum 'Ca3 Mn3 O8.02'
_chemical_name_systematic 'Calcium ferrate manganate'
_space_group_IT_number 28
_symmetry_cell_setting orthorhombic
_symmetry_Int_Tables_number 28
_symmetry_space_group_name_Hall 'P -2a -2a'
_symmetry_space_group_name_H-M 'P m 2 a'
_cell_angle_alpha 90
_cell_angle_beta 90
_cell_angle_gamma 90
_cell_formula_units_Z 2
_cell_length_a 5.332(2)
_cell_length_b 11.13(4)
_cell_length_c 5.455(2)
_cell_volume 323.7
_refine_ls_R_factor_all 0.062
_cod_database_code 1000194

loop_
_symmetry_equiv_pos_as_xyz
x,y,z
-x,y,-z
1/2-x,y,z
1/2+x,y,-z

loop_
_atom_site_label
_atom_site_type_symbol
_atom_site_symmetry_multiplicity
_atom_site_Wyckoff_symbol
_atom_site_fract_x
_atom_site_fract_y
_atom_site_fract_z
_atom_site_occupancy
_atom_site_attached_hydrogens
_atom_site_calc_flag
Ca1 Ca2+ 2 c 0.25 0.5 0.75 1. 0 d
Ca2 Ca2+ 4 d 0.24 0.183 0.7 0.5 0 d
Ca3 Ca2+ 4 d 0.24 0.834 0.7 0.5 0 d
Mn1 Mn3+ 4 d 0.27 0.332 0.259 0.5 0 d
Mn2 Mn3+ 2 c 0.25 0.665 0.255 1. 0 d
Mn3 Mn3+ 4 d 0.232 0. 0.237 0.5 0 d
O1 O2- 2 a 0. 0.329 0. 1. 0 d
O2 O2- 2 a 0. 0.665 0. 1. 0 d
O3 O2- 2 b 0. 0.33 0.5 1. 0 d
O4 O2- 2 b 0. 0.66 0.5 1. 0 d
O5 O2- 2 c 0.25 0.5 0.25 0.7 0 d
O6 O2- 2 c 0.25 0.17 0.25 1. 0 d
O7 O2- 2 c 0.25 0.829 0.25 1. 0 d
O8 O2- 2 a 0. 0.01 0. 1. 0 d
O9 O2- 2 b 0. 0.01 0.5 0.3 0 d

loop_
_atom_type_symbol
_atom_type_oxidation_number
Ca2+ 2.000
Mn3+ 3.340
O2- -2.000
